data_4032723
loop_
_publ_author_name
'Galenko, Ekaterina E.'
'Bodunov, Vladimir A.'
'Galenko, Alexey V.'
'Novikov, Mikhail S.'
'Khlebnikov, Alexander F.'

_publ_section_title
;
 Fe(II)-Catalyzed Isomerization of 4-Vinylisoxazoles into Pyrroles.
;
_journal_issue 16
_journal_name_full 'The Journal of organic chemistry'
_journal_page_first 8568
_journal_page_last 8579
_journal_paper_doi 10.1021/acs.joc.7b01351
_journal_volume 82
_journal_year 2017
_chemical_formula_moiety 'C18 H13 Br N2 O4'
_chemical_formula_sum 'C18 H13 Br N2 O4'
_chemical_formula_weight 401.21
_chemical_name_systematic 'Methyl 2-(4-bromophenyl)-5-(4-nitrophenyl)-1H-pyrrole-3-carboxylate'
_space_group_crystal_system monoclinic
_space_group_IT_number 14
_space_group_name_Hall '-P 2ybc'
_space_group_name_H-M_alt 'P 1 21/c 1'
_symmetry_space_group_name_Hall '-P 2ybc'
_symmetry_space_group_name_H-M 'P 1 21/c 1'
_atom_sites_solution_hydrogens geom
_atom_sites_solution_primary direct
_audit_creation_date 2017-01-16
_audit_creation_method
;
Olex2 1.2
(compiled 2016.02.19 svn.r3266 for OlexSys, GUI svn.r5155)
;
_cell_angle_alpha 90
_cell_angle_beta 111.573(7)
_cell_angle_gamma 90
_cell_formula_units_Z 4
_cell_length_a 18.0919(10)
_cell_length_b 7.0413(3)
_cell_length_c 13.4921(9)
_cell_measurement_reflns_used 5575
_cell_measurement_temperature 100.01(10)
_cell_measurement_theta_max 30.8020
_cell_measurement_theta_min 3.1370
_cell_volume 1598.37(17)
_computing_cell_refinement
;
CrysAlisPro, Agilent Technologies,
Version 1.171.36.32 (release 02-08-2013 CrysAlis171 .NET)
(compiled Aug  2 2013,16:46:58)
;
_computing_data_collection
;
CrysAlisPro, Agilent Technologies,
Version 1.171.36.32 (release 02-08-2013 CrysAlis171 .NET)
(compiled Aug  2 2013,16:46:58)
;
_computing_data_reduction
;
CrysAlisPro, Agilent Technologies,
Version 1.171.36.32 (release 02-08-2013 CrysAlis171 .NET)
(compiled Aug  2 2013,16:46:58)
;
_computing_molecular_graphics 'Olex2 (Dolomanov et al., 2009)'
_computing_publication_material 'Olex2 (Dolomanov et al., 2009)'
_computing_structure_refinement 'ShelXL (Sheldrick, 2015)'
_computing_structure_solution 'ShelXS (Sheldrick, 2008)'
_diffrn_ambient_temperature 100.01(10)
_diffrn_detector_area_resol_mean 16.2096
_diffrn_measured_fraction_theta_full 0.999
_diffrn_measured_fraction_theta_max 0.918
_diffrn_measurement_details
;
#__ type_ start__ end____ width___ exp.time_
  1 omega  -82.00    2.00   1.0000   11.0000
omega____ theta____ kappa____ phi______ frames
    -      -22.4241  -77.0000 -120.0000 84

#__ type_ start__ end____ width___ exp.time_
  2 omega  -99.00  -61.00   1.0000   11.0000
omega____ theta____ kappa____ phi______ frames
    -      -22.4241  178.0000 -150.0000 38

#__ type_ start__ end____ width___ exp.time_
  3 omega  -87.00   29.00   1.0000   11.0000
omega____ theta____ kappa____ phi______ frames
    -      -22.4241    0.0000   30.0000 116

#__ type_ start__ end____ width___ exp.time_
  4 omega   -3.00   93.00   1.0000   11.0000
omega____ theta____ kappa____ phi______ frames
    -       23.3616   77.0000 -180.0000 96

#__ type_ start__ end____ width___ exp.time_
  5 omega   74.00   99.00   1.0000   11.0000
omega____ theta____ kappa____ phi______ frames
    -       23.3616  178.0000 -120.0000 25

#__ type_ start__ end____ width___ exp.time_
  6 omega  -25.00   65.00   1.0000   11.0000
omega____ theta____ kappa____ phi______ frames
    -       23.3616  -99.0000   60.0000 90

#__ type_ start__ end____ width___ exp.time_
  7 omega  -60.00  -10.00   1.0000   11.0000
omega____ theta____ kappa____ phi______ frames
    -      -22.4241  -77.0000  -30.0000 50
;
_diffrn_measurement_device_type 'Xcalibur, Eos'
_diffrn_measurement_method '\w scans'
_diffrn_orient_matrix_UB_11 -0.0066873000
_diffrn_orient_matrix_UB_12 0.0992296000
_diffrn_orient_matrix_UB_13 0.0003883000
_diffrn_orient_matrix_UB_21 -0.0415497000
_diffrn_orient_matrix_UB_22 -0.0162614000
_diffrn_orient_matrix_UB_23 -0.0178177000
_diffrn_orient_matrix_UB_31 0.0025852000
_diffrn_orient_matrix_UB_32 -0.0061262000
_diffrn_orient_matrix_UB_33 0.0536399000
_diffrn_radiation_monochromator graphite
_diffrn_radiation_type MoK\a
_diffrn_radiation_wavelength 0.71073
_diffrn_reflns_av_R_equivalents 0.0330
_diffrn_reflns_av_unetI/netI 0.0333
_diffrn_reflns_Laue_measured_fraction_full 0.999
_diffrn_reflns_Laue_measured_fraction_max 0.918
_diffrn_reflns_limit_h_max 25
_diffrn_reflns_limit_h_min -25
_diffrn_reflns_limit_k_max 10
_diffrn_reflns_limit_k_min -9
_diffrn_reflns_limit_l_max 19
_diffrn_reflns_limit_l_min -19
_diffrn_reflns_number 17370
_diffrn_reflns_point_group_measured_fraction_full 0.999
_diffrn_reflns_point_group_measured_fraction_max 0.918
_diffrn_reflns_theta_full 25.242
_diffrn_reflns_theta_max 30.861
_diffrn_reflns_theta_min 3.020
_diffrn_source 'Enhance (Mo) X-ray Source'
_exptl_absorpt_coefficient_mu 2.599
_exptl_absorpt_correction_T_max 1.00000
_exptl_absorpt_correction_T_min 0.63891
_exptl_absorpt_correction_type multi-scan
_exptl_absorpt_process_details
;
CrysAlisPro, Agilent Technologies,
Version 1.171.36.32 (release 02-08-2013 CrysAlis171 .NET)
(compiled Aug  2 2013,16:46:58)
Empirical absorption correction using spherical harmonics,
 implemented in SCALE3 ABSPACK scaling algorithm.
;
_exptl_crystal_colour 'clear yellow'
_exptl_crystal_colour_lustre clear
_exptl_crystal_colour_primary yellow
_exptl_crystal_density_diffrn 1.667
_exptl_crystal_description prism
_exptl_crystal_F_000 808
_exptl_crystal_preparation 'See experimental part'
_exptl_crystal_recrystallization_method 'Was obtained by slow evaporation from acetonitrile'
_exptl_crystal_size_max 0.16
_exptl_crystal_size_mid 0.14
_exptl_crystal_size_min 0.11
_refine_diff_density_max 0.509
_refine_diff_density_min -0.339
_refine_diff_density_rms 0.074
_refine_ls_extinction_method none
_refine_ls_goodness_of_fit_ref 1.044
_refine_ls_hydrogen_treatment constr
_refine_ls_matrix_type full
_refine_ls_number_parameters 227
_refine_ls_number_reflns 4617
_refine_ls_number_restraints 0
_refine_ls_restrained_S_all 1.044
_refine_ls_R_factor_all 0.0389
_refine_ls_R_factor_gt 0.0300
_refine_ls_shift/su_max 0.001
_refine_ls_shift/su_mean 0.000
_refine_ls_structure_factor_coef Fsqd
_refine_ls_weighting_details 'w=1/[\s^2^(Fo^2^)+(0.0290P)^2^+0.7310P] where P=(Fo^2^+2Fc^2^)/3'
_refine_ls_weighting_scheme calc
_refine_ls_wR_factor_gt 0.0655
_refine_ls_wR_factor_ref 0.0693
_reflns_Friedel_coverage 0.000
_reflns_number_gt 3966
_reflns_number_total 4617
_reflns_threshold_expression 'I > 2\s(I)'
_cod_data_source_file jo7b01351_si_002.cif
_cod_data_source_block 103-7060-5830_cat_5_79
_cod_original_cell_volume 1598.36(17)
_cod_database_code 4032723
_shelxl_version_number 2014/6
_chemical_oxdiff_formula 'Br N2 O4 C17'
_shelx_space_group_comment
;
The symmetry employed for this shelxl refinement is uniquely defined
by the following loop, which should always be used as a source of
symmetry information in preference to the above space-group names.
They are only intended as comments.
;
_reflns_odcompleteness_completeness 99.86
_reflns_odcompleteness_iscentric 1
_reflns_odcompleteness_theta 28.51
_olex2_refinement_description
;
1. Fixed Uiso
 At 1.2 times of:
  All C(H) groups, All N(H) groups
 At 1.5 times of:
  All C(H,H,H) groups
2.a Aromatic/amide H refined with riding coordinates:
 C13(H13), N1(H1), C7(H7), C18(H18), C17(H17), C6(H6), C10(H10), C16(H16),
 C14(H14), C9(H9)
2.b Idealised Me refined as rotating group:
 C1(H1A,H1B,H1C)
;
_olex2_submission_special_instructions 'No special instructions were received'

loop_
_space_group_symop_operation_xyz
'x, y, z'
'-x, y+1/2, -z+1/2'
'-x, -y, -z'
'x, -y-1/2, z-1/2'

loop_
_atom_site_label
_atom_site_type_symbol
_atom_site_fract_x
_atom_site_fract_y
_atom_site_fract_z
_atom_site_U_iso_or_equiv
_atom_site_adp_type
_atom_site_occupancy
_atom_site_site_symmetry_order
_atom_site_calc_flag
_atom_site_refinement_flags_posn
Br1 Br 0.44283(2) 0.22572(3) 0.08747(2) 0.01940(6) Uani 1 1 d .
O1 O 0.70209(7) 0.01959(17) -0.14278(8) 0.0150(2) Uani 1 1 d .
O2 O 0.81315(7) 0.09147(18) -0.17282(9) 0.0160(2) Uani 1 1 d .
O3 O 1.26329(7) 0.1262(2) 0.51377(10) 0.0251(3) Uani 1 1 d .
N2 N 1.19973(8) 0.1296(2) 0.52627(11) 0.0175(3) Uani 1 1 d .
C13 C 0.98449(10) 0.1587(2) 0.35887(12) 0.0139(3) Uani 1 1 d .
H13 H 0.9360 0.1632 0.3681 0.017 Uiso 1 1 calc R
C11 C 0.91191(9) 0.1576(2) 0.16277(12) 0.0110(3) Uani 1 1 d .
C8 C 0.54478(9) 0.1915(2) 0.08087(13) 0.0136(3) Uani 1 1 d .
C5 C 0.69593(9) 0.1582(2) 0.07350(12) 0.0111(3) Uani 1 1 d .
N1 N 0.83885(8) 0.1689(2) 0.17320(10) 0.0110(3) Uani 1 1 d .
H1 H 0.8324 0.1861 0.2326 0.013 Uiso 1 1 calc R
C7 C 0.56073(10) 0.2738(2) -0.00301(13) 0.0139(3) Uani 1 1 d .
H7 H 0.5211 0.3395 -0.0563 0.017 Uiso 1 1 calc R
C12 C 0.98596(9) 0.1601(2) 0.25545(12) 0.0107(3) Uani 1 1 d .
C18 C 0.89715(9) 0.1320(2) 0.05594(12) 0.0110(3) Uani 1 1 d .
H18 H 0.9352 0.1207 0.0250 0.013 Uiso 1 1 calc R
O4 O 1.19384(8) 0.1202(2) 0.61455(10) 0.0273(3) Uani 1 1 d .
C17 C 1.05983(10) 0.1562(2) 0.24377(12) 0.0137(3) Uani 1 1 d .
H17 H 1.0617 0.1589 0.1758 0.016 Uiso 1 1 calc R
C4 C 0.77826(9) 0.1492(2) 0.07680(11) 0.0106(3) Uani 1 1 d .
C15 C 1.12626(9) 0.1445(2) 0.43242(12) 0.0127(3) Uani 1 1 d .
C6 C 0.63632(9) 0.2570(2) -0.00640(12) 0.0122(3) Uani 1 1 d .
H6 H 0.6473 0.3117 -0.0622 0.015 Uiso 1 1 calc R
C10 C 0.67779(9) 0.0736(2) 0.15551(12) 0.0134(3) Uani 1 1 d .
H10 H 0.7168 0.0053 0.2082 0.016 Uiso 1 1 calc R
C3 C 0.81331(9) 0.1258(2) 0.00133(12) 0.0110(3) Uani 1 1 d .
C2 C 0.77705(9) 0.0805(2) -0.11252(12) 0.0114(3) Uani 1 1 d .
C16 C 1.13024(10) 0.1485(2) 0.33206(13) 0.0145(3) Uani 1 1 d .
H16 H 1.1791 0.1460 0.3238 0.017 Uiso 1 1 calc R
C14 C 1.05455(10) 0.1508(2) 0.44726(12) 0.0143(3) Uani 1 1 d .
H14 H 1.0534 0.1496 0.5156 0.017 Uiso 1 1 calc R
C9 C 0.60248(10) 0.0898(2) 0.15961(13) 0.0152(3) Uani 1 1 d .
H9 H 0.5910 0.0330 0.2145 0.018 Uiso 1 1 calc R
C1 C 0.66622(10) -0.0493(2) -0.25121(12) 0.0170(3) Uani 1 1 d .
H1A H 0.6757 0.0403 -0.2989 0.026 Uiso 1 1 calc GR
H1B H 0.6100 -0.0641 -0.2694 0.026 Uiso 1 1 calc GR
H1C H 0.6892 -0.1695 -0.2572 0.026 Uiso 1 1 calc GR

loop_
_atom_site_aniso_label
_atom_site_aniso_U_11
_atom_site_aniso_U_22
_atom_site_aniso_U_33
_atom_site_aniso_U_23
_atom_site_aniso_U_13
_atom_site_aniso_U_12
Br1 0.01139(9) 0.01853(9) 0.03206(10) -0.00207(7) 0.01243(7) -0.00099(7)
O1 0.0112(5) 0.0226(6) 0.0106(5) -0.0027(4) 0.0031(4) -0.0037(5)
O2 0.0151(6) 0.0229(6) 0.0124(5) -0.0006(4) 0.0079(4) -0.0024(5)
O3 0.0087(6) 0.0293(7) 0.0319(7) -0.0064(6) 0.0011(5) 0.0027(5)
N2 0.0133(7) 0.0137(7) 0.0200(7) -0.0019(5) -0.0002(6) 0.0016(6)
C13 0.0094(7) 0.0181(8) 0.0145(7) -0.0005(6) 0.0049(6) -0.0002(6)
C11 0.0089(7) 0.0116(7) 0.0126(7) -0.0002(5) 0.0041(6) 0.0008(6)
C8 0.0081(7) 0.0135(8) 0.0202(8) -0.0029(6) 0.0064(6) -0.0021(6)
C5 0.0094(7) 0.0125(7) 0.0112(7) -0.0016(5) 0.0038(6) -0.0009(6)
N1 0.0096(6) 0.0154(6) 0.0084(6) -0.0001(5) 0.0037(5) 0.0010(5)
C7 0.0100(7) 0.0145(7) 0.0149(7) 0.0007(6) 0.0019(6) 0.0007(6)
C12 0.0102(7) 0.0097(7) 0.0115(7) -0.0001(5) 0.0033(6) 0.0006(6)
C18 0.0105(7) 0.0117(7) 0.0120(7) 0.0012(5) 0.0055(6) 0.0002(6)
O4 0.0214(7) 0.0383(8) 0.0147(6) 0.0008(5) -0.0021(5) 0.0003(6)
C17 0.0117(7) 0.0173(8) 0.0129(7) -0.0004(6) 0.0054(6) 0.0008(6)
C4 0.0095(7) 0.0107(7) 0.0104(6) 0.0016(5) 0.0024(6) 0.0004(6)
C15 0.0095(7) 0.0104(7) 0.0138(7) -0.0015(5) -0.0008(6) 0.0001(6)
C6 0.0108(7) 0.0133(8) 0.0123(7) 0.0003(5) 0.0041(6) 0.0000(6)
C10 0.0118(7) 0.0146(8) 0.0132(7) 0.0022(6) 0.0036(6) -0.0001(6)
C3 0.0110(7) 0.0111(7) 0.0112(7) 0.0013(5) 0.0045(6) 0.0007(6)
C2 0.0118(7) 0.0098(7) 0.0121(7) 0.0014(5) 0.0039(6) 0.0019(6)
C16 0.0100(7) 0.0148(8) 0.0191(8) -0.0023(6) 0.0057(6) 0.0005(6)
C14 0.0136(8) 0.0166(8) 0.0126(7) -0.0004(6) 0.0046(6) 0.0007(6)
C9 0.0150(8) 0.0160(8) 0.0169(7) 0.0013(6) 0.0085(6) -0.0026(7)
C1 0.0164(8) 0.0194(8) 0.0119(7) -0.0034(6) 0.0012(6) -0.0039(7)

loop_
_atom_type_symbol
_atom_type_description
_atom_type_scat_dispersion_real
_atom_type_scat_dispersion_imag
_atom_type_scat_source
C C 0.0033 0.0016 'International Tables Vol C Tables 4.2.6.8 and 6.1.1.4'
H H 0.0000 0.0000 'International Tables Vol C Tables 4.2.6.8 and 6.1.1.4'
Br Br -0.2901 2.4595 'International Tables Vol C Tables 4.2.6.8 and 6.1.1.4'
N N 0.0061 0.0033 'International Tables Vol C Tables 4.2.6.8 and 6.1.1.4'
O O 0.0106 0.0060 'International Tables Vol C Tables 4.2.6.8 and 6.1.1.4'

loop_
_geom_angle_atom_site_label_1
_geom_angle_atom_site_label_2
_geom_angle_atom_site_label_3
_geom_angle
C2 O1 C1 116.36(13)
O3 N2 O4 123.41(14)
O3 N2 C15 118.89(14)
O4 N2 C15 117.70(15)
C14 C13 C12 120.63(15)
N1 C11 C12 121.57(13)
C18 C11 N1 106.82(13)
C18 C11 C12 131.46(15)
C7 C8 Br1 118.78(12)
C9 C8 Br1 120.15(13)
C9 C8 C7 121.06(15)
C6 C5 C4 121.92(14)
C6 C5 C10 118.91(15)
C10 C5 C4 119.09(13)
C4 N1 C11 111.11(13)
C6 C7 C8 119.43(15)
C13 C12 C11 120.29(14)
C17 C12 C13 118.56(14)
C17 C12 C11 121.09(14)
C11 C18 C3 107.79(14)
C16 C17 C12 121.05(15)
N1 C4 C5 118.20(13)
N1 C4 C3 106.64(13)
C3 C4 C5 135.15(13)
C16 C15 N2 119.40(15)
C16 C15 C14 122.02(14)
C14 C15 N2 118.58(14)
C7 C6 C5 120.43(15)
C9 C10 C5 121.06(14)
C18 C3 C2 122.03(14)
C4 C3 C18 107.64(13)
C4 C3 C2 130.00(14)
O1 C2 C3 113.77(13)
O2 C2 O1 123.34(14)
O2 C2 C3 122.84(14)
C15 C16 C17 118.63(15)
C15 C14 C13 119.09(15)
C8 C9 C10 119.08(15)

loop_
_geom_bond_atom_site_label_1
_geom_bond_atom_site_label_2
_geom_bond_distance
Br1 C8 1.8945(16)
O1 C2 1.3351(19)
O1 C1 1.4485(18)
O2 C2 1.2187(19)
O3 N2 1.2223(19)
N2 O4 1.236(2)
N2 C15 1.4640(19)
C13 C12 1.405(2)
C13 C14 1.386(2)
C11 N1 1.382(2)
C11 C12 1.458(2)
C11 C18 1.378(2)
C8 C7 1.393(2)
C8 C9 1.384(2)
C5 C4 1.475(2)
C5 C6 1.398(2)
C5 C10 1.398(2)
N1 C4 1.3653(19)
C7 C6 1.390(2)
C12 C17 1.402(2)
C18 C3 1.422(2)
C17 C16 1.389(2)
C4 C3 1.393(2)
C15 C16 1.382(2)
C15 C14 1.384(2)
C10 C9 1.388(2)
C3 C2 1.466(2)
